data_4067411
loop_
_publ_author_name
'Bode, Maren'
'Schnakenburg, Gregor'
'Daniels, J\"org'
'Marinetti, Angela'
'Streubel, Rainer'

_publ_section_title
;
 Partial Ring-Opening and Rearrangement Reactions of P,C-Cages to Yield
 Unusual Phosphinous Acids Stabilized by Pentacarbonyltungsten
;
_journal_issue 3
_journal_name_full Organometallics
_journal_page_first 656
_journal_paper_doi 10.1021/om9009334
_journal_volume 29
_journal_year 2010
_chemical_formula_moiety 'C21 H23 O10 P W, C D Cl3'
_chemical_formula_sum 'C22 H23 Cl3 D O10 P W'
_chemical_formula_weight 770.59
_space_group_IT_number 14
_symmetry_cell_setting monoclinic
_symmetry_space_group_name_Hall '-P 2yn'
_symmetry_space_group_name_H-M 'P 1 21/n 1'
_atom_sites_solution_hydrogens geom
_atom_sites_solution_primary direct
_atom_sites_solution_secondary difmap
_cell_angle_alpha 90.00
_cell_angle_beta 98.664(2)
_cell_angle_gamma 90.00
_cell_formula_units_Z 4
_cell_length_a 12.0292(4)
_cell_length_b 18.2659(6)
_cell_length_c 12.7250(3)
_cell_measurement_reflns_used 15826
_cell_measurement_temperature 123(2)
_cell_measurement_theta_max 27.485
_cell_measurement_theta_min 0.998
_cell_volume 2764.08(15)
_diffrn_ambient_temperature 123(2)
_diffrn_detector_area_resol_mean 9
_diffrn_measured_fraction_theta_full 0.945
_diffrn_measured_fraction_theta_max 0.945
_diffrn_measurement_device_type KappaCCD
_diffrn_measurement_method 'CCD rotation images, thick slices'
_diffrn_radiation_monochromator graphite
_diffrn_radiation_source 'fine-focus sealed tube'
_diffrn_radiation_type MoK\a
_diffrn_radiation_wavelength 0.71073
_diffrn_reflns_av_R_equivalents 0.0341
_diffrn_reflns_av_sigmaI/netI 0.0330
_diffrn_reflns_limit_h_max 15
_diffrn_reflns_limit_h_min -11
_diffrn_reflns_limit_k_max 22
_diffrn_reflns_limit_k_min -23
_diffrn_reflns_limit_l_max 15
_diffrn_reflns_limit_l_min -16
_diffrn_reflns_number 18933
_diffrn_reflns_theta_full 27.49
_diffrn_reflns_theta_max 27.49
_diffrn_reflns_theta_min 1.97
_exptl_absorpt_coefficient_mu 4.578
_exptl_absorpt_correction_T_max 0.3651
_exptl_absorpt_correction_T_min 0.1646
_exptl_absorpt_correction_type multi-scan
_exptl_absorpt_process_details
;
R.H. Blessing, Acta Cryst. (1995), A51, 33-38
;
_exptl_crystal_colour colourless
_exptl_crystal_density_diffrn 1.852
_exptl_crystal_density_method 'not measured'
_exptl_crystal_description pillar
_exptl_crystal_F_000 1504
_exptl_crystal_size_max 0.617
_exptl_crystal_size_mid 0.23
_exptl_crystal_size_min 0.171
_refine_diff_density_max 0.574
_refine_diff_density_min -0.843
_refine_diff_density_rms 0.097
_refine_ls_extinction_method none
_refine_ls_goodness_of_fit_ref 1.076
_refine_ls_hydrogen_treatment refall
_refine_ls_matrix_type full
_refine_ls_number_parameters 425
_refine_ls_number_reflns 5992
_refine_ls_number_restraints 0
_refine_ls_restrained_S_all 1.076
_refine_ls_R_factor_all 0.0242
_refine_ls_R_factor_gt 0.0194
_refine_ls_shift/su_max 0.001
_refine_ls_shift/su_mean 0.000
_refine_ls_structure_factor_coef Fsqd
_refine_ls_weighting_details 'calc w=1/[\s^2^(Fo^2^)+(0.0085P)^2^+1.5840P] where P=(Fo^2^+2Fc^2^)/3'
_refine_ls_weighting_scheme calc
_refine_ls_wR_factor_gt 0.0419
_refine_ls_wR_factor_ref 0.0429
_reflns_number_gt 5323
_reflns_number_total 5992
_reflns_threshold_expression >2sigma(I)
_cod_data_source_file om9009334_si_002.cif
_cod_data_source_block joerg23
_cod_depositor_comments
;
The following automatic conversions were performed:

'_exptl_absorpt_correction_type' value 'MUlti-Scan' changed to
'multi-scan' according to
/home/saulius/struct/CIF-dictionaries/cif_core.dic dictionary named
'cif_core.dic' version 2.4.1 from 2010-06-29.

Automatic conversion script
Id: cif_fix_values 1715 2011-07-08 13:25:40Z adriana 
;
_cod_original_cell_volume 2764.08(14)
_cod_original_sg_symbol_H-M P21/n
_cod_original_formula_sum 'C22 H23 D Cl3 O10 P W'
_cod_database_code 4067411

loop_
_symmetry_equiv_pos_as_xyz
'x, y, z'
'-x+1/2, y+1/2, -z+1/2'
'-x, -y, -z'
'x-1/2, -y-1/2, z-1/2'

loop_
_atom_site_label
_atom_site_type_symbol
_atom_site_fract_x
_atom_site_fract_y
_atom_site_fract_z
_atom_site_U_iso_or_equiv
_atom_site_adp_type
_atom_site_occupancy
_atom_site_symmetry_multiplicity
_atom_site_calc_flag
W1 W 0.924093(8) 0.144917(6) 0.588512(7) 0.01358(4) Uani 1 1 d
C17 C 1.0712(2) 0.09121(16) 0.59749(18) 0.0218(6) Uani 1 1 d
O6 O 1.15683(16) 0.06288(13) 0.60548(14) 0.0335(5) Uani 1 1 d
C18 C 0.9547(2) 0.15835(14) 0.74911(19) 0.0165(5) Uani 1 1 d
O7 O 0.96965(15) 0.16270(11) 0.83944(13) 0.0228(4) Uani 1 1 d
C19 C 0.8466(2) 0.04775(16) 0.61177(18) 0.0201(6) Uani 1 1 d
O8 O 0.80887(18) -0.00812(12) 0.62375(15) 0.0337(5) Uani 1 1 d
C20 C 0.8874(2) 0.12293(16) 0.42885(19) 0.0213(6) Uani 1 1 d
O9 O 0.86910(16) 0.10757(13) 0.34166(13) 0.0326(5) Uani 1 1 d
C21 C 1.0102(2) 0.23824(16) 0.55832(18) 0.0197(6) Uani 1 1 d
O10 O 1.06000(17) 0.28795(12) 0.53922(15) 0.0330(5) Uani 1 1 d
P1 P 0.76015(5) 0.22818(4) 0.59248(4) 0.01179(13) Uani 1 1 d
C1 C 0.66110(19) 0.25383(14) 0.47211(17) 0.0119(5) Uani 1 1 d
H1 H 0.6368(18) 0.3005(14) 0.4888(15) 0.000(5) Uiso 1 1 d
C2 C 0.5667(2) 0.19763(14) 0.46606(17) 0.0136(5) Uani 1 1 d
C3 C 0.5633(2) 0.15937(14) 0.57327(17) 0.0149(5) Uani 1 1 d
C4 C 0.4696(2) 0.21168(15) 0.53022(17) 0.0159(5) Uani 1 1 d
C5 C 0.4815(2) 0.27682(15) 0.60268(17) 0.0156(5) Uani 1 1 d
C6 C 0.5716(2) 0.27073(14) 0.67807(17) 0.0144(5) Uani 1 1 d
C7 C 0.63945(19) 0.20216(14) 0.66214(16) 0.0133(5) Uani 1 1 d
C8 C 0.5432(3) 0.07898(17) 0.5839(2) 0.0247(6) Uani 1 1 d
H8A H 0.489(2) 0.0616(17) 0.532(2) 0.028(8) Uiso 1 1 d
H8B H 0.606(3) 0.0524(19) 0.581(2) 0.038(9) Uiso 1 1 d
H8C H 0.513(2) 0.0675(17) 0.650(2) 0.036(8) Uiso 1 1 d
C9 C 0.3520(2) 0.18582(19) 0.4891(2) 0.0239(6) Uani 1 1 d
H9A H 0.351(2) 0.1398(17) 0.456(2) 0.025(8) Uiso 1 1 d
H9B H 0.312(2) 0.1799(18) 0.544(2) 0.031(8) Uiso 1 1 d
H9C H 0.311(3) 0.225(2) 0.439(2) 0.050(10) Uiso 1 1 d
C10 C 0.3955(2) 0.33675(18) 0.5893(2) 0.0232(6) Uani 1 1 d
H10A H 0.381(3) 0.3584(18) 0.515(3) 0.045(10) Uiso 1 1 d
H10B H 0.325(3) 0.325(2) 0.609(3) 0.059(11) Uiso 1 1 d
H10C H 0.419(3) 0.381(2) 0.641(2) 0.046(9) Uiso 1 1 d
C11 C 0.6063(2) 0.32186(17) 0.76894(19) 0.0199(6) Uani 1 1 d
H11A H 0.678(3) 0.3363(16) 0.776(2) 0.023(8) Uiso 1 1 d
H11B H 0.556(3) 0.3648(17) 0.764(2) 0.035(9) Uiso 1 1 d
H11C H 0.595(2) 0.3007(16) 0.841(2) 0.026(7) Uiso 1 1 d
C12 C 0.6772(2) 0.15907(16) 0.76458(19) 0.0175(6) Uani 1 1 d
H12A H 0.612(2) 0.1475(14) 0.7968(19) 0.015(7) Uiso 1 1 d
H12B H 0.729(2) 0.1897(15) 0.8159(19) 0.018(7) Uiso 1 1 d
H12C H 0.715(2) 0.1163(16) 0.7519(18) 0.018(7) Uiso 1 1 d
C13 C 0.7154(2) 0.26546(14) 0.37387(17) 0.0161(5) Uani 1 1 d
C14 C 0.8623(3) 0.3293(2) 0.3095(2) 0.0290(7) Uani 1 1 d
H14A H 0.891(2) 0.2857(18) 0.284(2) 0.032(9) Uiso 1 1 d
H14B H 0.922(3) 0.3641(17) 0.338(2) 0.034(9) Uiso 1 1 d
H14C H 0.811(3) 0.3544(17) 0.252(3) 0.041(10) Uiso 1 1 d
C15 C 0.5424(2) 0.15397(15) 0.36499(18) 0.0180(6) Uani 1 1 d
C16 C 0.6117(3) 0.06299(19) 0.2608(2) 0.0304(7) Uani 1 1 d
H16A H 0.538(3) 0.0435(17) 0.236(2) 0.027(8) Uiso 1 1 d
H16B H 0.632(3) 0.0974(19) 0.207(2) 0.037(9) Uiso 1 1 d
H16C H 0.659(3) 0.021(2) 0.275(2) 0.052(11) Uiso 1 1 d
O1 O 0.80427(14) 0.30986(11) 0.39763(12) 0.0190(4) Uani 1 1 d
O2 O 0.68466(17) 0.24180(12) 0.28665(12) 0.0294(5) Uani 1 1 d
O3 O 0.61788(15) 0.10118(11) 0.36182(12) 0.0220(4) Uani 1 1 d
O4 O 0.46461(16) 0.16495(11) 0.29486(13) 0.0263(5) Uani 1 1 d
O5 O 0.79851(14) 0.30913(10) 0.63465(12) 0.0145(4) Uiso 1 1 d
HO5 H 0.851(4) 0.313(3) 0.684(3) 0.092(15) Uiso 1 1 d
C22 C 0.7612(2) -0.03792(17) 0.9907(2) 0.0261(6) Uani 1 1 d
D1 D 0.735(2) -0.0873(17) 0.9732(19) 0.023(8) Uiso 1 1 d
Cl1 Cl 0.83086(6) -0.03304(4) 1.12238(5) 0.03366(17) Uani 1 1 d
Cl2 Cl 0.85123(8) -0.01115(5) 0.90156(6) 0.0486(2) Uani 1 1 d
Cl3 Cl 0.64119(7) 0.01839(6) 0.97655(6) 0.0520(3) Uani 1 1 d

loop_
_atom_site_aniso_label
_atom_site_aniso_U_11
_atom_site_aniso_U_22
_atom_site_aniso_U_33
_atom_site_aniso_U_23
_atom_site_aniso_U_13
_atom_site_aniso_U_12
W1 0.01424(6) 0.01512(6) 0.01071(5) -0.00046(4) -0.00032(4) 0.00262(4)
C17 0.0246(15) 0.0229(16) 0.0171(12) -0.0021(10) 0.0005(11) 0.0046(12)
O6 0.0256(11) 0.0384(15) 0.0362(11) -0.0004(10) 0.0036(9) 0.0153(10)
C18 0.0148(12) 0.0150(15) 0.0184(12) -0.0006(10) -0.0011(10) 0.0028(10)
O7 0.0255(10) 0.0255(12) 0.0157(9) -0.0012(7) -0.0025(7) -0.0021(8)
C19 0.0245(14) 0.0201(16) 0.0150(12) -0.0017(10) 0.0004(10) 0.0042(12)
O8 0.0477(14) 0.0204(13) 0.0344(11) 0.0009(9) 0.0107(9) -0.0029(10)
C20 0.0196(14) 0.0260(17) 0.0189(13) 0.0006(11) 0.0045(10) -0.0020(12)
O9 0.0297(11) 0.0533(16) 0.0148(9) -0.0059(9) 0.0026(8) -0.0057(11)
C21 0.0156(13) 0.0251(17) 0.0176(12) 0.0011(11) -0.0001(10) 0.0036(12)
O10 0.0306(12) 0.0342(14) 0.0343(11) 0.0038(9) 0.0051(9) -0.0079(10)
P1 0.0125(3) 0.0132(3) 0.0086(3) 0.0006(2) -0.0017(2) 0.0005(3)
C1 0.0126(12) 0.0123(14) 0.0095(10) 0.0000(9) -0.0024(9) 0.0002(10)
C2 0.0132(12) 0.0136(14) 0.0127(11) 0.0011(9) -0.0023(9) 0.0000(10)
C3 0.0153(12) 0.0149(14) 0.0129(11) 0.0022(9) -0.0029(9) -0.0014(10)
C4 0.0124(12) 0.0191(15) 0.0151(11) 0.0029(10) -0.0017(9) -0.0006(10)
C5 0.0150(12) 0.0185(15) 0.0139(11) 0.0040(10) 0.0042(9) 0.0019(11)
C6 0.0143(12) 0.0181(15) 0.0114(11) 0.0021(9) 0.0039(9) 0.0006(10)
C7 0.0127(12) 0.0167(14) 0.0098(10) 0.0023(9) -0.0007(9) -0.0005(10)
C8 0.0267(16) 0.0204(17) 0.0249(14) 0.0032(12) -0.0034(13) -0.0085(13)
C9 0.0155(14) 0.0304(19) 0.0239(14) 0.0041(13) -0.0028(11) -0.0040(13)
C10 0.0188(14) 0.0302(18) 0.0204(13) 0.0022(12) 0.0025(11) 0.0106(12)
C11 0.0186(14) 0.0249(17) 0.0158(12) -0.0043(11) 0.0014(11) 0.0023(13)
C12 0.0169(13) 0.0215(16) 0.0137(12) 0.0052(10) 0.0010(10) 0.0024(12)
C13 0.0185(13) 0.0158(15) 0.0134(11) 0.0036(10) 0.0002(10) 0.0041(11)
C14 0.0268(16) 0.041(2) 0.0219(14) 0.0029(14) 0.0126(13) -0.0016(15)
C15 0.0201(13) 0.0176(15) 0.0148(12) 0.0002(10) -0.0025(10) -0.0036(11)
C16 0.043(2) 0.0264(19) 0.0199(14) -0.0117(13) 0.0000(13) 0.0008(16)
O1 0.0180(9) 0.0261(12) 0.0139(8) 0.0008(7) 0.0053(7) -0.0053(8)
O2 0.0393(12) 0.0383(14) 0.0100(8) -0.0040(8) 0.0026(8) -0.0095(10)
O3 0.0278(10) 0.0218(12) 0.0147(8) -0.0050(7) -0.0022(7) 0.0053(8)
O4 0.0270(11) 0.0292(13) 0.0183(9) -0.0021(8) -0.0109(8) 0.0008(9)
C22 0.0305(16) 0.0219(17) 0.0261(14) 0.0010(12) 0.0052(12) 0.0006(13)
Cl1 0.0373(4) 0.0310(5) 0.0302(4) 0.0028(3) -0.0030(3) -0.0036(3)
Cl2 0.0633(6) 0.0469(6) 0.0425(4) -0.0018(4) 0.0308(4) -0.0035(5)
Cl3 0.0401(5) 0.0678(7) 0.0466(5) 0.0083(4) 0.0017(4) 0.0247(5)

loop_
_atom_type_symbol
_atom_type_description
_atom_type_scat_dispersion_real
_atom_type_scat_dispersion_imag
_atom_type_scat_source
C C 0.0033 0.0016 'International Tables Vol C Tables 4.2.6.8 and 6.1.1.4'
H H 0.0000 0.0000 'International Tables Vol C Tables 4.2.6.8 and 6.1.1.4'
O O 0.0106 0.0060 'International Tables Vol C Tables 4.2.6.8 and 6.1.1.4'
P P 0.1023 0.0942 'International Tables Vol C Tables 4.2.6.8 and 6.1.1.4'
W W -0.8490 6.8722 'International Tables Vol C Tables 4.2.6.8 and 6.1.1.4'
Cl Cl 0.1484 0.1585 'International Tables Vol C Tables 4.2.6.8 and 6.1.1.4'
D D 0.0000 0.0000 'International Tables Vol C Tables 4.2.6.8 and 6.1.1.4'

loop_
_geom_angle_atom_site_label_1
_geom_angle_atom_site_label_2
_geom_angle_atom_site_label_3
_geom_angle
C17 W1 C18 88.70(10)
C17 W1 C19 89.13(11)
C18 W1 C19 88.67(10)
C17 W1 C20 90.98(10)
C18 W1 C20 175.15(11)
C19 W1 C20 86.48(10)
C17 W1 C21 87.21(11)
C18 W1 C21 93.87(10)
C19 W1 C21 175.49(10)
C20 W1 C21 90.95(10)
C17 W1 P1 170.64(8)
C18 W1 P1 86.00(7)
C19 W1 P1 98.45(7)
C20 W1 P1 94.95(8)
C21 W1 P1 85.46(7)
O6 C17 W1 177.1(2)
O7 C18 W1 176.8(2)
O8 C19 W1 176.2(2)
O9 C20 W1 176.8(3)
O10 C21 W1 177.2(2)
O5 P1 C1 99.14(10)
O5 P1 C7 106.13(10)
C1 P1 C7 90.44(10)
O5 P1 W1 112.15(7)
C1 P1 W1 123.27(8)
C7 P1 W1 121.74(8)
H1 C1 C13 104.4(13)
H1 C1 C2 111.7(14)
C13 C1 C2 117.70(19)
H1 C1 P1 103.1(12)
C13 C1 P1 114.55(16)
C2 C1 P1 104.65(16)
C15 C2 C1 116.6(2)
C15 C2 C3 119.3(2)
C1 C2 C3 112.32(18)
C15 C2 C4 118.4(2)
C1 C2 C4 118.6(2)
C3 C2 C4 58.92(15)
C8 C3 C4 121.9(2)
C8 C3 C2 123.5(2)
C4 C3 C2 60.69(15)
C8 C3 C7 120.9(2)
C4 C3 C7 105.7(2)
C2 C3 C7 109.0(2)
C5 C4 C9 117.4(2)
C5 C4 C3 106.32(19)
C9 C4 C3 122.4(2)
C5 C4 C2 116.6(2)
C9 C4 C2 120.6(2)
C3 C4 C2 60.39(15)
C6 C5 C10 127.8(2)
C6 C5 C4 111.5(2)
C10 C5 C4 120.6(2)
C5 C6 C11 127.1(2)
C5 C6 C7 111.4(2)
C11 C6 C7 121.5(2)
C6 C7 C12 113.88(19)
C6 C7 C3 103.96(18)
C12 C7 C3 115.3(2)
C6 C7 P1 108.85(17)
C12 C7 P1 112.43(17)
C3 C7 P1 101.36(14)
H8B C8 H8A 107(3)
H8B C8 H8C 109(3)
H8A C8 H8C 103(2)
H8B C8 C3 112(2)
H8A C8 C3 112.4(19)
H8C C8 C3 111.7(19)
H9B C9 H9A 105(3)
H9B C9 H9C 107(3)
H9A C9 H9C 112(2)
H9B C9 C4 110.5(18)
H9A C9 C4 112.6(18)
H9C C9 C4 109.2(19)
H10B C10 H10A 107(3)
H10B C10 H10C 100(3)
H10A C10 H10C 106(3)
H10B C10 C5 116(2)
H10A C10 C5 114.1(18)
H10C C10 C5 111.9(18)
H11A C11 H11B 110(3)
H11A C11 H11C 107(2)
H11B C11 H11C 101(2)
H11A C11 C6 114.4(18)
H11B C11 C6 110.5(17)
H11C C11 C6 113.3(16)
H12C C12 H12A 110(2)
H12C C12 H12B 108(2)
H12A C12 H12B 108(2)
H12C C12 C7 112.0(15)
H12A C12 C7 108.7(15)
H12B C12 C7 110.1(15)
O2 C13 O1 123.5(2)
O2 C13 C1 127.3(2)
O1 C13 C1 109.16(19)
H14A C14 H14B 112(3)
H14A C14 H14C 111(2)
H14B C14 H14C 108(3)
H14A C14 O1 108.0(18)
H14B C14 O1 106.3(17)
H14C C14 O1 111.2(19)
O4 C15 O3 123.7(2)
O4 C15 C2 124.9(2)
O3 C15 C2 111.4(2)
H16C C16 H16A 105(3)
H16C C16 H16B 116(3)
H16A C16 H16B 109(2)
H16C C16 O3 105.5(19)
H16A C16 O3 113.0(17)
H16B C16 O3 108.7(19)
C13 O1 C14 115.7(2)
C15 O3 C16 115.5(2)
HO5 O5 P1 118(3)
Cl2 C22 Cl1 110.52(17)
Cl2 C22 Cl3 110.39(16)
Cl1 C22 Cl3 109.47(16)
Cl2 C22 D1 108.9(15)
Cl1 C22 D1 111.0(15)
Cl3 C22 D1 106.5(16)

loop_
_geom_bond_atom_site_label_1
_geom_bond_atom_site_label_2
_geom_bond_distance
W1 C17 2.011(3)
W1 C18 2.036(2)
W1 C19 2.047(3)
W1 C20 2.053(2)
W1 C21 2.061(3)
W1 P1 2.4970(6)
C17 O6 1.144(3)
C18 O7 1.139(3)
C19 O8 1.137(3)
C20 O9 1.133(3)
C21 O10 1.134(3)
P1 O5 1.6164(19)
P1 C1 1.854(2)
P1 C7 1.873(2)
C1 H1 0.94(2)
C1 C13 1.510(3)
C1 C2 1.524(3)
C2 C15 1.504(3)
C2 C3 1.539(3)
C2 C4 1.543(3)
C3 C8 1.498(4)
C3 C4 1.516(3)
C3 C7 1.554(3)
C4 C5 1.499(4)
C4 C9 1.509(3)
C5 C6 1.339(3)
C5 C10 1.498(4)
C6 C11 1.496(3)
C6 C7 1.525(3)
C7 C12 1.532(3)
C8 H8B 0.90(3)
C8 H8A 0.92(3)
C8 H8C 0.99(3)
C9 H9B 0.91(3)
C9 H9A 0.94(3)
C9 H9C 1.03(3)
C10 H10B 0.95(4)
C10 H10A 1.02(3)
C10 H10C 1.05(3)
C11 H11A 0.89(3)
C11 H11B 0.99(3)
C11 H11C 1.02(3)
C12 H12C 0.93(3)
C12 H12A 0.96(3)
C12 H12B 1.00(3)
C13 O2 1.197(3)
C13 O1 1.340(3)
C14 H14A 0.95(3)
C14 H14B 0.99(3)
C14 H14C 1.00(3)
C14 O1 1.451(3)
C15 O4 1.208(3)
C15 O3 1.330(3)
C16 H16C 0.96(4)
C16 H16A 0.96(3)
C16 H16B 0.99(3)
C16 O3 1.455(3)
O5 HO5 0.82(4)
C22 Cl2 1.751(3)
C22 Cl1 1.759(3)
C22 Cl3 1.760(3)
C22 D1 0.97(3)

loop_
_geom_torsion_atom_site_label_1
_geom_torsion_atom_site_label_2
_geom_torsion_atom_site_label_3
_geom_torsion_atom_site_label_4
_geom_torsion
C18 W1 C17 O6 -44(5)
C19 W1 C17 O6 -132(5)
C20 W1 C17 O6 141(5)
C21 W1 C17 O6 50(5)
P1 W1 C17 O6 12(5)
C17 W1 C18 O7 -86(4)
C19 W1 C18 O7 4(4)
C20 W1 C18 O7 1(5)
C21 W1 C18 O7 -173(4)
P1 W1 C18 O7 102(4)
C17 W1 C19 O8 -12(3)
C18 W1 C19 O8 -101(3)
C20 W1 C19 O8 79(3)
C21 W1 C19 O8 24(4)
P1 W1 C19 O8 174(3)
C17 W1 C20 O9 40(4)
C18 W1 C20 O9 -46(5)
C19 W1 C20 O9 -49(4)
C21 W1 C20 O9 128(4)
P1 W1 C20 O9 -147(4)
C17 W1 C21 O10 40(5)
C18 W1 C21 O10 128(5)
C19 W1 C21 O10 4(5)
C20 W1 C21 O10 -51(5)
P1 W1 C21 O10 -146(5)
C17 W1 P1 O5 7.5(5)
C18 W1 P1 O5 63.20(10)
C19 W1 P1 O5 151.26(9)
C20 W1 P1 O5 -121.58(10)
C21 W1 P1 O5 -31.01(9)
C17 W1 P1 C1 125.7(5)
C18 W1 P1 C1 -178.61(12)
C19 W1 P1 C1 -90.56(12)
C20 W1 P1 C1 -3.39(13)
C21 W1 P1 C1 87.18(12)
C17 W1 P1 C7 -119.6(5)
C18 W1 P1 C7 -64.00(11)
C19 W1 P1 C7 24.06(11)
C20 W1 P1 C7 111.23(11)
C21 W1 P1 C7 -158.21(11)
O5 P1 C1 H1 -26.4(14)
C7 P1 C1 H1 80.0(14)
W1 P1 C1 H1 -150.6(14)
O5 P1 C1 C13 86.34(19)
C7 P1 C1 C13 -167.2(2)
W1 P1 C1 C13 -37.9(2)
O5 P1 C1 C2 -143.30(16)
C7 P1 C1 C2 -36.88(17)
W1 P1 C1 C2 92.48(16)
H1 C1 C2 C15 125.7(13)
C13 C1 C2 C15 5.0(3)
P1 C1 C2 C15 -123.49(19)
H1 C1 C2 C3 -91.4(13)
C13 C1 C2 C3 147.9(2)
P1 C1 C2 C3 19.4(2)
H1 C1 C2 C4 -25.8(13)
C13 C1 C2 C4 -146.5(2)
P1 C1 C2 C4 85.1(2)
C15 C2 C3 C8 3.5(4)
C1 C2 C3 C8 -138.3(3)
C4 C2 C3 C8 110.9(3)
C15 C2 C3 C4 -107.3(2)
C1 C2 C3 C4 110.9(2)
C15 C2 C3 C7 154.9(2)
C1 C2 C3 C7 13.1(3)
C4 C2 C3 C7 -97.7(2)
C8 C3 C4 C5 135.0(2)
C2 C3 C4 C5 -111.7(2)
C7 C3 C4 C5 -8.4(2)
C8 C3 C4 C9 -3.9(4)
C2 C3 C4 C9 109.4(3)
C7 C3 C4 C9 -147.3(2)
C8 C3 C4 C2 -113.3(3)
C7 C3 C4 C2 103.3(2)
C15 C2 C4 C5 -156.7(2)
C1 C2 C4 C5 -5.7(3)
C3 C2 C4 C5 94.4(2)
C15 C2 C4 C9 -3.4(4)
C1 C2 C4 C9 147.5(2)
C3 C2 C4 C9 -112.3(3)
C15 C2 C4 C3 108.9(2)
C1 C2 C4 C3 -100.2(2)
C9 C4 C5 C6 144.1(2)
C3 C4 C5 C6 2.8(3)
C2 C4 C5 C6 -61.8(3)
C9 C4 C5 C10 -33.0(3)
C3 C4 C5 C10 -174.3(2)
C2 C4 C5 C10 121.1(3)
C10 C5 C6 C11 1.5(4)
C4 C5 C6 C11 -175.3(2)
C10 C5 C6 C7 -178.9(2)
C4 C5 C6 C7 4.3(3)
C5 C6 C7 C12 -135.7(2)
C11 C6 C7 C12 44.0(3)
C5 C6 C7 C3 -9.4(3)
C11 C6 C7 C3 170.3(2)
C5 C6 C7 P1 98.0(2)
C11 C6 C7 P1 -82.3(2)
C8 C3 C7 C6 -133.4(2)
C4 C3 C7 C6 10.5(2)
C2 C3 C7 C6 74.3(2)
C8 C3 C7 C12 -8.0(3)
C4 C3 C7 C12 135.9(2)
C2 C3 C7 C12 -160.3(2)
C8 C3 C7 P1 113.7(2)
C4 C3 C7 P1 -102.43(18)
C2 C3 C7 P1 -38.6(2)
O5 P1 C7 C6 34.02(16)
C1 P1 C7 C6 -65.63(16)
W1 P1 C7 C6 163.85(11)
O5 P1 C7 C12 -93.12(19)
C1 P1 C7 C12 167.23(19)
W1 P1 C7 C12 36.7(2)
O5 P1 C7 C3 143.21(15)
C1 P1 C7 C3 43.56(17)
W1 P1 C7 C3 -86.97(15)
C4 C3 C8 H8B 154(2)
C2 C3 C8 H8B 80(2)
C7 C3 C8 H8B -68(2)
C4 C3 C8 H8A 33.2(19)
C2 C3 C8 H8A -40.6(19)
C7 C3 C8 H8A 171.2(18)
C4 C3 C8 H8C -82.5(18)
C2 C3 C8 H8C -156.3(18)
C7 C3 C8 H8C 55.5(18)
C5 C4 C9 H9B -51(2)
C3 C4 C9 H9B 84(2)
C2 C4 C9 H9B 156(2)
C5 C4 C9 H9A -168.3(18)
C3 C4 C9 H9A -33.6(19)
C2 C4 C9 H9A 38.6(19)
C5 C4 C9 H9C 66.5(19)
C3 C4 C9 H9C -158.9(19)
C2 C4 C9 H9C -86.6(19)
C6 C5 C10 H10B -105(2)
C4 C5 C10 H10B 71(2)
C6 C5 C10 H10A 129(2)
C4 C5 C10 H10A -54(2)
C6 C5 C10 H10C 9(2)
C4 C5 C10 H10C -174.9(19)
C5 C6 C11 H11A -129(2)
C7 C6 C11 H11A 51(2)
C5 C6 C11 H11B -4.3(19)
C7 C6 C11 H11B 176.2(19)
C5 C6 C11 H11C 108.2(17)
C7 C6 C11 H11C -71.3(17)
C6 C7 C12 H12C 176.6(18)
C3 C7 C12 H12C 56.5(18)
P1 C7 C12 H12C -59.0(18)
C6 C7 C12 H12A 55.4(16)
C3 C7 C12 H12A -64.7(16)
P1 C7 C12 H12A 179.8(16)
C6 C7 C12 H12B -63.1(15)
C3 C7 C12 H12B 176.8(15)
P1 C7 C12 H12B 61.3(15)
H1 C1 C13 O2 -115.0(14)
C2 C1 C13 O2 9.4(4)
P1 C1 C13 O2 133.0(3)
H1 C1 C13 O1 62.8(14)
C2 C1 C13 O1 -172.8(2)
P1 C1 C13 O1 -49.2(3)
C1 C2 C15 O4 -102.4(3)
C3 C2 C15 O4 117.4(3)
C4 C2 C15 O4 49.1(4)
C1 C2 C15 O3 77.5(3)
C3 C2 C15 O3 -62.7(3)
C4 C2 C15 O3 -131.0(2)
O2 C13 O1 C14 0.9(4)
C1 C13 O1 C14 -177.0(2)
H14A C14 O1 C13 -62.3(18)
H14B C14 O1 C13 176.8(19)
H14C C14 O1 C13 59(2)
O4 C15 O3 C16 8.7(4)
C2 C15 O3 C16 -171.1(2)
H16C C16 O3 C15 -168(2)
H16A C16 O3 C15 -54(2)
H16B C16 O3 C15 66.8(19)
C1 P1 O5 HO5 -171(3)
C7 P1 O5 HO5 96(3)
W1 P1 O5 HO5 -39(3)
